data_7061276
loop_
_publ_author_name
'Gurbanov, Atash V.'
'Andrade, Marta A.'
'Martins, Lu\'isa M. D. R. S.'
'Mahmudov, Kamran T.'
'Pombeiro, Armando J. L.'

_publ_section_title
;
 Water-soluble Al(iii), Fe(iii) and Cu(ii) formazanates: synthesis,
 structure, and applications in alkane and alcohol oxidations
;
_journal_issue 11
_journal_name_full 'New Journal of Chemistry'
_journal_page_first 5002
_journal_page_last 5011
_journal_paper_doi 10.1039/D1NJ06211E
_journal_volume 46
_journal_year 2022
_chemical_formula_moiety 'C28 H26 Fe N10 O16 S4, 2(H2 O)'
_chemical_formula_sum 'C28 H30 Fe N10 O18 S4'
_chemical_formula_weight 978.71
_space_group_crystal_system monoclinic
_space_group_IT_number 12
_space_group_name_Hall '-C 2y'
_space_group_name_H-M_alt 'C 1 2/m 1'
_atom_sites_solution_hydrogens mixed
_atom_sites_solution_primary direct
_atom_sites_solution_secondary difmap
_audit_creation_method SHELXL-2018/3
_audit_update_record
;
2021-12-02 deposited with the CCDC.	2022-02-04 downloaded from the CCDC.
;
_cell_angle_alpha 90
_cell_angle_beta 113.212(2)
_cell_angle_gamma 90
_cell_formula_units_Z 2
_cell_length_a 26.4924(12)
_cell_length_b 6.7910(4)
_cell_length_c 14.9191(7)
_cell_measurement_reflns_used 4802
_cell_measurement_temperature 296(2)
_cell_measurement_theta_max 25.65
_cell_measurement_theta_min 2.78
_cell_volume 2466.8(2)
_computing_cell_refinement 'APEX3 Software (Bruker, 2019)'
_computing_data_collection 'APEX3 Software (Bruker, 2019)'
_computing_data_reduction 'APEX3 Software (Bruker, 2019)'
_computing_structure_refinement 'SHELXL-2018/3 (Sheldrick, 2018)'
_computing_structure_solution 'SHELXT 2018/2 (Sheldrick, 2018)'
_diffrn_ambient_temperature 296(2)
_diffrn_measured_fraction_theta_full 0.994
_diffrn_measured_fraction_theta_max 0.992
_diffrn_measurement_device_type 'Bruker D8 QUEST PHOTON 100'
_diffrn_measurement_method 'omega and phi'
_diffrn_radiation_type MoK\a
_diffrn_radiation_wavelength 0.71073
_diffrn_reflns_av_R_equivalents 0.0622
_diffrn_reflns_av_unetI/netI 0.0351
_diffrn_reflns_Laue_measured_fraction_full 0.994
_diffrn_reflns_Laue_measured_fraction_max 0.992
_diffrn_reflns_limit_h_max 32
_diffrn_reflns_limit_h_min -32
_diffrn_reflns_limit_k_max 6
_diffrn_reflns_limit_k_min -8
_diffrn_reflns_limit_l_max 18
_diffrn_reflns_limit_l_min -18
_diffrn_reflns_number 12389
_diffrn_reflns_point_group_measured_fraction_full 0.994
_diffrn_reflns_point_group_measured_fraction_max 0.992
_diffrn_reflns_theta_full 25.242
_diffrn_reflns_theta_max 25.716
_diffrn_reflns_theta_min 2.639
_diffrn_source 'microfocus sealed tube'
_exptl_absorpt_coefficient_mu 0.546
_exptl_absorpt_correction_T_max 0.936
_exptl_absorpt_correction_T_min 0.863
_exptl_absorpt_correction_type multi-scan
_exptl_absorpt_process_details 'SADABS (Bruker, 2003)'
_exptl_crystal_colour red
_exptl_crystal_density_diffrn 1.318
_exptl_crystal_description plate
_exptl_crystal_F_000 1004
_exptl_crystal_size_max 0.250
_exptl_crystal_size_mid 0.140
_exptl_crystal_size_min 0.090
_refine_diff_density_max 0.269
_refine_diff_density_min -0.338
_refine_diff_density_rms 0.053
_refine_ls_extinction_method none
_refine_ls_goodness_of_fit_ref 1.041
_refine_ls_hydrogen_treatment mixed
_refine_ls_matrix_type full
_refine_ls_number_parameters 203
_refine_ls_number_reflns 2546
_refine_ls_number_restraints 6
_refine_ls_restrained_S_all 1.041
_refine_ls_R_factor_all 0.0604
_refine_ls_R_factor_gt 0.0404
_refine_ls_shift/su_max 0.000
_refine_ls_shift/su_mean 0.000
_refine_ls_structure_factor_coef Fsqd
_refine_ls_weighting_details 'w=1/[\s^2^(Fo^2^)+(0.0452P)^2^+3.8350P] where P=(Fo^2^+2Fc^2^)/3'
_refine_ls_weighting_scheme calc
_refine_ls_wR_factor_gt 0.0990
_refine_ls_wR_factor_ref 0.1117
_reflns_Friedel_coverage 0.000
_reflns_number_gt 1913
_reflns_number_total 2546
_reflns_threshold_expression 'I > 2\s(I)'
_cod_data_source_file d1nj06211e2.cif
_cod_data_source_block shelx
_cod_depositor_comments 'Adding full bibliography for 7061275--7061277.cif.'
_cod_original_sg_symbol_H-M 'C 2/m'
_cod_database_code 7061276
_shelx_shelxl_version_number 2018/3
_shelx_space_group_comment
;
The symmetry employed for this shelxl refinement is uniquely defined
by the following loop, which should always be used as a source of
symmetry information in preference to the above space-group names.
They are only intended as comments.
;
_shelx_estimated_absorpt_t_min 0.875
_shelx_estimated_absorpt_t_max 0.952

loop_
_space_group_symop_operation_xyz
'x, y, z'
'-x, y, -z'
'x+1/2, y+1/2, z'
'-x+1/2, y+1/2, -z'
'-x, -y, -z'
'x, -y, z'
'-x+1/2, -y+1/2, -z'
'x+1/2, -y+1/2, z'

loop_
_atom_site_label
_atom_site_type_symbol
_atom_site_fract_x
_atom_site_fract_y
_atom_site_fract_z
_atom_site_U_iso_or_equiv
_atom_site_adp_type
_atom_site_occupancy
_atom_site_site_symmetry_order
_atom_site_calc_flag
_atom_site_refinement_flags_posn
_atom_site_refinement_flags_adp
_atom_site_refinement_flags_occupancy
_atom_site_disorder_assembly
_atom_site_disorder_group
Fe1 Fe 0.500000 0.500000 0.500000 0.0381(2) Uani 1 4 d S T P . .
S1 S 0.10940(3) 0.500000 0.37423(7) 0.0468(3) Uani 1 2 d S T P . .
S2 S 0.37739(4) 0.500000 0.15452(7) 0.0544(3) Uani 1 2 d S T P . .
N1 N 0.23581(10) 0.500000 0.4550(2) 0.0348(6) Uani 1 2 d S T P A .
H1N H 0.2157(15) 0.500000 0.396(3) 0.042 Uiso 1 2 d S U P . .
N2 N 0.28972(10) 0.500000 0.48315(19) 0.0338(6) Uani 1 2 d S T P . .
N3 N 0.27750(10) 0.500000 0.31680(19) 0.0362(6) Uani 1 2 d S T P . .
N4 N 0.30618(11) 0.500000 0.26619(19) 0.0386(7) Uani 1 2 d S T P . .
N5 N 0.41485(11) 0.500000 0.4755(2) 0.0449(7) Uani 1 2 d S T P . .
O1 O 0.1364(3) 0.500000 0.3067(5) 0.059(3) Uani 0.428(7) 2 d S T P A 1
O2 O 0.0740(2) 0.3257(9) 0.3574(3) 0.068(2) Uani 0.428(7) 1 d . . P A 1
O1' O 0.05697(17) 0.500000 0.3775(4) 0.0630(19) Uani 0.572(7) 2 d S T P A 2
O2' O 0.12415(17) 0.3269(9) 0.3358(3) 0.094(3) Uani 0.572(7) 1 d . . P A 2
O3 O 0.39494(8) 0.6775(4) 0.21245(14) 0.0646(6) Uani 1 1 d D . . . .
O4 O 0.39211(13) 0.500000 0.0706(2) 0.0920(13) Uani 1 2 d S T P . .
O5 O 0.48152(7) 0.7233(3) 0.39387(13) 0.0574(5) Uani 1 1 d D . . . .
H5A H 0.5054(10) 0.780(5) 0.381(2) 0.086 Uiso 1 1 d D U . . .
H5B H 0.4538(9) 0.704(6) 0.3407(17) 0.086 Uiso 1 1 d D U . . .
O6 O 0.4453(2) 1.000000 0.1601(4) 0.1246(17) Uani 1 2 d DS T P . .
H6A H 0.4372(18) 0.9000(15) 0.189(3) 0.187 Uiso 1 1 d D U . . .
C1 C 0.21339(13) 0.500000 0.5255(2) 0.0331(7) Uani 1 2 d S T P . .
C2 C 0.15620(13) 0.500000 0.4978(2) 0.0357(7) Uani 1 2 d S T P A .
C3 C 0.13509(15) 0.500000 0.5694(3) 0.0484(9) Uani 1 2 d S T P . .
H3 H 0.097232 0.500000 0.551087 0.058 Uiso 1 2 calc R U P A .
C4 C 0.16891(18) 0.500000 0.6665(3) 0.0571(11) Uani 1 2 d S T P A .
H4 H 0.154053 0.500000 0.713540 0.069 Uiso 1 2 calc R U P . .
C5 C 0.22539(17) 0.500000 0.6942(3) 0.0515(10) Uani 1 2 d S T P . .
H5 H 0.248514 0.500000 0.760006 0.062 Uiso 1 2 calc R U P A .
C6 C 0.24738(15) 0.500000 0.6243(2) 0.0440(9) Uani 1 2 d S T P A .
H6 H 0.285302 0.500000 0.643452 0.053 Uiso 1 2 calc R U P . .
C7 C 0.30971(12) 0.500000 0.4164(2) 0.0325(7) Uani 1 2 d S T P . .
C8 C 0.36863(13) 0.500000 0.4508(2) 0.0361(8) Uani 1 2 d S T P . .
C9 C 0.27525(13) 0.500000 0.1639(2) 0.0422(8) Uani 1 2 d S T P . .
C10 C 0.30446(14) 0.500000 0.1044(2) 0.0435(9) Uani 1 2 d S T P . .
C11 C 0.27684(17) 0.500000 0.0039(3) 0.0575(11) Uani 1 2 d S T P . .
H11 H 0.296430 0.500000 -0.035946 0.069 Uiso 1 2 calc R U P . .
C12 C 0.22022(18) 0.500000 -0.0370(3) 0.0687(13) Uani 1 2 d S T P . .
H12 H 0.201689 0.500000 -0.104483 0.082 Uiso 1 2 calc R U P . .
C13 C 0.19122(18) 0.500000 0.0209(3) 0.0725(14) Uani 1 2 d S T P . .
H13 H 0.153039 0.500000 -0.007529 0.087 Uiso 1 2 calc R U P . .
C14 C 0.21810(15) 0.500000 0.1219(3) 0.0613(12) Uani 1 2 d S T P . .
H14 H 0.198093 0.500000 0.160975 0.074 Uiso 1 2 calc R U P . .

loop_
_atom_site_aniso_label
_atom_site_aniso_U_11
_atom_site_aniso_U_22
_atom_site_aniso_U_33
_atom_site_aniso_U_23
_atom_site_aniso_U_13
_atom_site_aniso_U_12
Fe1 0.0200(3) 0.0493(5) 0.0424(4) 0.000 0.0096(3) 0.000
S1 0.0299(4) 0.0588(7) 0.0525(5) 0.000 0.0171(4) 0.000
S2 0.0367(5) 0.0886(9) 0.0391(5) 0.000 0.0162(4) 0.000
N1 0.0208(12) 0.0497(19) 0.0342(14) 0.000 0.0111(11) 0.000
N2 0.0223(12) 0.0369(16) 0.0421(15) 0.000 0.0125(11) 0.000
N3 0.0261(13) 0.0435(18) 0.0383(14) 0.000 0.0119(11) 0.000
N4 0.0332(14) 0.0453(18) 0.0380(14) 0.000 0.0147(12) 0.000
N5 0.0255(15) 0.062(2) 0.0476(16) 0.000 0.0143(12) 0.000
O1 0.035(3) 0.101(8) 0.042(3) 0.000 0.016(3) 0.000
O2 0.059(3) 0.074(5) 0.063(3) -0.003(3) 0.015(2) -0.037(3)
O1' 0.024(2) 0.074(5) 0.085(4) 0.000 0.015(2) 0.000
O2' 0.058(3) 0.129(5) 0.071(3) -0.047(3) -0.001(2) 0.031(3)
O3 0.0470(10) 0.0846(16) 0.0549(11) 0.0008(11) 0.0124(9) -0.0188(11)
O4 0.0566(18) 0.181(4) 0.0475(16) 0.000 0.0302(14) 0.000
O5 0.0400(10) 0.0684(14) 0.0540(11) 0.0109(10) 0.0081(8) -0.0100(10)
O6 0.116(4) 0.097(4) 0.135(4) 0.000 0.022(3) 0.000
C1 0.0328(16) 0.0319(18) 0.0393(17) 0.000 0.0191(13) 0.000
C2 0.0319(16) 0.0334(19) 0.0472(18) 0.000 0.0213(14) 0.000
C3 0.043(2) 0.050(2) 0.067(2) 0.000 0.0366(19) 0.000
C4 0.074(3) 0.058(3) 0.058(2) 0.000 0.046(2) 0.000
C5 0.061(2) 0.052(3) 0.046(2) 0.000 0.0263(18) 0.000
C6 0.0386(18) 0.050(2) 0.0418(19) 0.000 0.0143(15) 0.000
C7 0.0222(14) 0.0356(19) 0.0399(17) 0.000 0.0125(13) 0.000
C8 0.0282(18) 0.040(2) 0.0408(17) 0.000 0.0142(14) 0.000
C9 0.0352(17) 0.048(2) 0.0377(17) 0.000 0.0087(14) 0.000
C10 0.0373(18) 0.054(2) 0.0367(17) 0.000 0.0116(15) 0.000
C11 0.060(2) 0.071(3) 0.0360(19) 0.000 0.0127(18) 0.000
C12 0.056(3) 0.095(4) 0.040(2) 0.000 0.0022(19) 0.000
C13 0.040(2) 0.104(4) 0.057(2) 0.000 0.0009(19) 0.000
C14 0.038(2) 0.092(4) 0.049(2) 0.000 0.0108(17) 0.000

loop_
_atom_type_symbol
_atom_type_description
_atom_type_scat_dispersion_real
_atom_type_scat_dispersion_imag
_atom_type_scat_source
C C 0.0033 0.0016 'International Tables Vol C Tables 4.2.6.8 and 6.1.1.4'
H H 0.0000 0.0000 'International Tables Vol C Tables 4.2.6.8 and 6.1.1.4'
Fe Fe 0.3463 0.8444 'International Tables Vol C Tables 4.2.6.8 and 6.1.1.4'
N N 0.0061 0.0033 'International Tables Vol C Tables 4.2.6.8 and 6.1.1.4'
O O 0.0106 0.0060 'International Tables Vol C Tables 4.2.6.8 and 6.1.1.4'
S S 0.1246 0.1234 'International Tables Vol C Tables 4.2.6.8 and 6.1.1.4'

loop_
_geom_angle_atom_site_label_1
_geom_angle_atom_site_label_2
_geom_angle_atom_site_label_3
_geom_angle
_geom_angle_site_symmetry_1
_geom_angle_site_symmetry_3
_geom_angle_publ_flag
O5 Fe1 O5 180.0 6_565 2_656 ?
O5 Fe1 O5 87.89(12) 6_565 5_666 ?
O5 Fe1 O5 92.11(12) 2_656 5_666 ?
O5 Fe1 O5 92.11(12) 6_565 . ?
O5 Fe1 O5 87.89(12) 2_656 . ?
O5 Fe1 O5 180.0 5_666 . ?
O5 Fe1 N5 92.62(7) 6_565 5_666 ?
O5 Fe1 N5 87.38(7) 2_656 5_666 ?
O5 Fe1 N5 87.38(7) 5_666 5_666 ?
O5 Fe1 N5 92.62(7) . 5_666 ?
O5 Fe1 N5 87.38(7) 6_565 . ?
O5 Fe1 N5 92.62(7) 2_656 . ?
O5 Fe1 N5 92.62(7) 5_666 . ?
O5 Fe1 N5 87.38(7) . . ?
N5 Fe1 N5 180.0 5_666 . ?
O1' S1 O2' 116.3(2) . . ?
O2' S1 O2' 110.8(5) 6_565 . ?
O1 S1 O2 109.8(3) . 6_565 ?
O1 S1 O2 109.8(3) . . ?
O2 S1 O2 107.4(5) 6_565 . ?
O1' S1 C2 105.0(3) . . ?
O2' S1 C2 103.16(17) 6_565 . ?
O2' S1 C2 103.16(17) . . ?
O1 S1 C2 112.9(3) . . ?
O2 S1 C2 108.4(2) 6_565 . ?
O2 S1 C2 108.4(2) . . ?
O3 S2 O3 112.58(17) 6_565 . ?
O3 S2 O4 112.50(10) 6_565 . ?
O3 S2 O4 112.49(10) . . ?
O3 S2 C10 106.95(10) 6_565 . ?
O3 S2 C10 106.95(10) . . ?
O4 S2 C10 104.72(17) . . ?
N2 N1 C1 119.2(3) . . ?
N2 N1 H1N 120(2) . . ?
C1 N1 H1N 121(2) . . ?
C7 N2 N1 118.2(3) . . ?
N4 N3 C7 112.2(2) . . ?
N3 N4 C9 114.4(3) . . ?
C8 N5 Fe1 171.7(3) . . ?
Fe1 O5 H5A 123(2) . . ?
Fe1 O5 H5B 117(2) . . ?
H5A O5 H5B 109(2) . . ?
H6A O6 H6A 102(3) . 6_575 ?
C6 C1 N1 120.5(3) . . ?
C6 C1 C2 119.0(3) . . ?
N1 C1 C2 120.5(3) . . ?
C3 C2 C1 119.3(3) . . ?
C3 C2 S1 118.2(3) . . ?
C1 C2 S1 122.6(2) . . ?
C4 C3 C2 121.3(3) . . ?
C4 C3 H3 119.3 . . ?
C2 C3 H3 119.3 . . ?
C3 C4 C5 119.6(3) . . ?
C3 C4 H4 120.2 . . ?
C5 C4 H4 120.2 . . ?
C6 C5 C4 120.1(4) . . ?
C6 C5 H5 119.9 . . ?
C4 C5 H5 119.9 . . ?
C5 C6 C1 120.7(3) . . ?
C5 C6 H6 119.6 . . ?
C1 C6 H6 119.6 . . ?
N2 C7 N3 123.7(3) . . ?
N2 C7 C8 116.1(3) . . ?
N3 C7 C8 120.2(3) . . ?
N5 C8 C7 178.3(4) . . ?
C10 C9 C14 119.5(3) . . ?
C10 C9 N4 117.2(3) . . ?
C14 C9 N4 123.3(3) . . ?
C11 C10 C9 120.2(3) . . ?
C11 C10 S2 118.6(3) . . ?
C9 C10 S2 121.2(3) . . ?
C12 C11 C10 119.8(4) . . ?
C12 C11 H11 120.1 . . ?
C10 C11 H11 120.1 . . ?
C13 C12 C11 120.4(4) . . ?
C13 C12 H12 119.8 . . ?
C11 C12 H12 119.8 . . ?
C12 C13 C14 120.7(4) . . ?
C12 C13 H13 119.6 . . ?
C14 C13 H13 119.6 . . ?
C13 C14 C9 119.3(4) . . ?
C13 C14 H14 120.3 . . ?
C9 C14 H14 120.3 . . ?

loop_
_geom_bond_atom_site_label_1
_geom_bond_atom_site_label_2
_geom_bond_distance
_geom_bond_site_symmetry_2
_geom_bond_publ_flag
Fe1 O5 2.106(2) 6_565 ?
Fe1 O5 2.106(2) 2_656 ?
Fe1 O5 2.106(2) 5_666 ?
Fe1 O5 2.106(2) . ?
Fe1 N5 2.138(3) 5_666 ?
Fe1 N5 2.138(3) . ?
S1 O1' 1.409(5) . ?
S1 O2' 1.428(4) 6_565 ?
S1 O2' 1.428(4) . ?
S1 O1 1.448(6) . ?
S1 O2 1.469(5) 6_565 ?
S1 O2 1.469(5) . ?
S1 C2 1.770(3) . ?
S2 O3 1.449(2) 6_565 ?
S2 O3 1.449(2) . ?
S2 O4 1.451(3) . ?
S2 C10 1.776(4) . ?
N1 N2 1.320(3) . ?
N1 C1 1.398(4) . ?
N1 H1N 0.83(4) . ?
N2 C7 1.298(4) . ?
N3 N4 1.265(4) . ?
N3 C7 1.392(4) . ?
N4 C9 1.419(4) . ?
N5 C8 1.131(4) . ?
O5 H5A 0.823(17) . ?
O5 H5B 0.852(17) . ?
O6 H6A 0.874(16) . ?
O6 H6A 0.874(16) 6_575 ?
C1 C6 1.392(5) . ?
C1 C2 1.404(4) . ?
C2 C3 1.387(5) . ?
C3 C4 1.371(6) . ?
C3 H3 0.9300 . ?
C4 C5 1.387(6) . ?
C4 H4 0.9300 . ?
C5 C6 1.380(5) . ?
C5 H5 0.9300 . ?
C6 H6 0.9300 . ?
C7 C8 1.438(4) . ?
C9 C10 1.389(5) . ?
C9 C14 1.392(5) . ?
C10 C11 1.385(5) . ?
C11 C12 1.379(6) . ?
C11 H11 0.9300 . ?
C12 C13 1.363(6) . ?
C12 H12 0.9300 . ?
C13 C14 1.390(6) . ?
C13 H13 0.9300 . ?
C14 H14 0.9300 . ?

loop_
_geom_torsion_atom_site_label_1
_geom_torsion_atom_site_label_2
_geom_torsion_atom_site_label_3
_geom_torsion_atom_site_label_4
_geom_torsion
_geom_torsion_site_symmetry_1
_geom_torsion_site_symmetry_2
_geom_torsion_site_symmetry_3
_geom_torsion_site_symmetry_4
_geom_torsion_publ_flag
C1 N1 N2 C7 180.000(1) . . . . ?
C7 N3 N4 C9 180.000(0) . . . . ?
N2 N1 C1 C6 0.000(1) . . . . ?
N2 N1 C1 C2 180.000(1) . . . . ?
C6 C1 C2 C3 0.000(1) . . . . ?
N1 C1 C2 C3 180.000(1) . . . . ?
C6 C1 C2 S1 180.000(1) . . . . ?
N1 C1 C2 S1 0.000(1) . . . . ?
O1' S1 C2 C3 0.000(1) . . . . ?
O2' S1 C2 C3 122.3(3) 6_565 . . . ?
O2' S1 C2 C3 -122.3(3) . . . . ?
O1 S1 C2 C3 180.000(1) . . . . ?
O2 S1 C2 C3 58.1(3) 6_565 . . . ?
O2 S1 C2 C3 -58.1(3) . . . . ?
O1' S1 C2 C1 180.000(1) . . . . ?
O2' S1 C2 C1 -57.7(3) 6_565 . . . ?
O2' S1 C2 C1 57.7(3) . . . . ?
O1 S1 C2 C1 0.000(1) . . . . ?
O2 S1 C2 C1 -121.9(3) 6_565 . . . ?
O2 S1 C2 C1 121.9(3) . . . . ?
C1 C2 C3 C4 0.000(1) . . . . ?
S1 C2 C3 C4 180.000(1) . . . . ?
C2 C3 C4 C5 0.000(1) . . . . ?
C3 C4 C5 C6 0.000(1) . . . . ?
C4 C5 C6 C1 0.000(1) . . . . ?
N1 C1 C6 C5 180.000(1) . . . . ?
C2 C1 C6 C5 0.000(1) . . . . ?
N1 N2 C7 N3 0.000(1) . . . . ?
N1 N2 C7 C8 180.000(1) . . . . ?
N4 N3 C7 N2 180.000(0) . . . . ?
N4 N3 C7 C8 0.000(1) . . . . ?
N3 N4 C9 C10 180.000(0) . . . . ?
N3 N4 C9 C14 0.000(0) . . . . ?
C14 C9 C10 C11 0.000(0) . . . . ?
N4 C9 C10 C11 180.000(0) . . . . ?
C14 C9 C10 S2 180.000(0) . . . . ?
N4 C9 C10 S2 0.000(0) . . . . ?
O3 S2 C10 C11 -119.58(9) 6_565 . . . ?
O3 S2 C10 C11 119.58(9) . . . . ?
O4 S2 C10 C11 0.000(0) . . . . ?
O3 S2 C10 C9 60.42(9) 6_565 . . . ?
O3 S2 C10 C9 -60.42(9) . . . . ?
O4 S2 C10 C9 180.000(0) . . . . ?
C9 C10 C11 C12 0.000(0) . . . . ?
S2 C10 C11 C12 180.000(0) . . . . ?
C10 C11 C12 C13 0.000(0) . . . . ?
C11 C12 C13 C14 0.000(0) . . . . ?
C12 C13 C14 C9 0.000(0) . . . . ?
C10 C9 C14 C13 0.000(0) . . . . ?
N4 C9 C14 C13 180.000(0) . . . . ?
